data_1572436
loop_
_publ_author_name
'Miller, Justin D.'
'Walsh, Mitchell M.'
'Lee, Kyounghoon'
'Moore, Curtis E.'
'Thomas, Christine M.'

_publ_section_title
;
 Hydrogen atom abstraction as a synthetic route to a square planar
 Co<sup>II</sup> complex with a redox-active tetradentate PNNP ligand.
;
_journal_issue 37
_journal_name_full 'Chemical science'
_journal_page_first 15311
_journal_page_last 15320
_journal_paper_doi 10.1039/d4sc03364g
_journal_volume 15
_journal_year 2024
_chemical_formula_moiety 'C38 H30 Co N2 P2, 2(F6 P), C4 H8 O'
_chemical_formula_sum 'C42 H38 Co F12 N2 O P4'
_chemical_formula_weight 997.55
_chemical_properties_physical Air-sensitive,Moisture-sensitive,Oxygen-sensitive
_space_group_crystal_system orthorhombic
_space_group_IT_number 29
_space_group_name_Hall 'P 2c -2ac'
_space_group_name_H-M_alt 'P c a 21'
_atom_sites_solution_hydrogens geom
_atom_sites_solution_primary dual
_atom_sites_solution_secondary difmap
_audit_creation_date 2024-02-20
_audit_creation_method
;
Olex2 1.5-alpha
(compiled 2024.02.16 svn.r378c4104 for OlexSys, GUI svn.r6928)
;
_audit_update_record
;
2024-05-09 deposited with the CCDC.	2024-08-19 downloaded from the CCDC.
;
_cell_angle_alpha 90
_cell_angle_beta 90
_cell_angle_gamma 90
_cell_formula_units_Z 4
_cell_length_a 15.4595(4)
_cell_length_b 14.3076(4)
_cell_length_c 18.6069(6)
_cell_measurement_reflns_used 9785
_cell_measurement_temperature 100.0
_cell_measurement_theta_max 26.180
_cell_measurement_theta_min 2.611
_cell_volume 4115.6(2)
_computing_cell_refinement 'SAINT v8.40B (Bruker, 2021)'
_computing_data_collection 'APEX3 v2022.10-0 (Bruker, 2022)'
_computing_data_reduction 'SAINT v8.40B (Bruker, 2021)'
_computing_molecular_graphics 'Olex2 1.5-alpha (Dolomanov et al., 2009)'
_computing_publication_material 'Olex2 1.5-alpha (Dolomanov et al., 2009)'
_computing_structure_refinement 'XL  (Sheldrick, 2008)'
_computing_structure_solution 'ShelXT (Sheldrick, 2015)'
_diffrn_ambient_temperature 100.0
_diffrn_detector 'Bruker Photon III area detector'
_diffrn_detector_area_resol_mean 10.5
_diffrn_detector_type 'CMOS area detector'
_diffrn_measured_fraction_theta_full 0.999
_diffrn_measured_fraction_theta_max 0.999
_diffrn_measurement_device 'Kappa Four-Circle Diffractometer'
_diffrn_measurement_device_type 'Bruker D8 Venture'
_diffrn_measurement_method '\w and \f scans'
_diffrn_radiation_monochromator 'Double Bounce Multilayer Mirrors'
_diffrn_radiation_probe x-ray
_diffrn_radiation_type MoK\a
_diffrn_radiation_wavelength 0.71073
_diffrn_radiation_xray_symbol K-L~3~
_diffrn_reflns_av_R_equivalents 0.0588
_diffrn_reflns_av_unetI/netI 0.0273
_diffrn_reflns_Laue_measured_fraction_full 0.999
_diffrn_reflns_Laue_measured_fraction_max 0.999
_diffrn_reflns_limit_h_max 19
_diffrn_reflns_limit_h_min -19
_diffrn_reflns_limit_k_max 17
_diffrn_reflns_limit_k_min -17
_diffrn_reflns_limit_l_max 23
_diffrn_reflns_limit_l_min -23
_diffrn_reflns_number 93637
_diffrn_reflns_point_group_measured_fraction_full 1.000
_diffrn_reflns_point_group_measured_fraction_max 0.999
_diffrn_reflns_theta_full 25.000
_diffrn_reflns_theta_max 26.388
_diffrn_reflns_theta_min 2.189
_diffrn_source 'Micro Focus Rotating Anode'
_diffrn_source_current 50.0
_diffrn_source_power 2.5
_diffrn_source_type 'Bruker TXS'
_diffrn_source_voltage 50.0
_diffrn_standards_number 0
_exptl_absorpt_coefficient_mu 0.665
_exptl_absorpt_correction_T_max 0.2602
_exptl_absorpt_correction_T_min 0.2323
_exptl_absorpt_correction_type multi-scan
_exptl_absorpt_process_details
;
SADABS-2016/2 (Bruker,2016/2) was used for absorption correction.
wR2(int) was 0.0772 before and 0.0547 after correction.
The Ratio of minimum to maximum transmission is 0.8928.
The \l/2 correction factor is Not present.
;
_exptl_crystal_colour green
_exptl_crystal_colour_primary green
_exptl_crystal_density_diffrn 1.610
_exptl_crystal_description block
_exptl_crystal_F_000 2028
_exptl_crystal_recrystallization_method 'Re-crystallisation from solvent: THF, diethyl ether'
_exptl_crystal_size_max 0.146
_exptl_crystal_size_mid 0.137
_exptl_crystal_size_min 0.057
_refine_diff_density_max 0.425
_refine_diff_density_min -0.330
_refine_diff_density_rms 0.049
_refine_ls_abs_structure_details
;
 Refined as an inversion twin.
;
_refine_ls_abs_structure_Flack 0.061(14)
_refine_ls_extinction_method none
_refine_ls_goodness_of_fit_ref 1.052
_refine_ls_hydrogen_treatment constr
_refine_ls_matrix_type full
_refine_ls_number_parameters 560
_refine_ls_number_reflns 8426
_refine_ls_number_restraints 1
_refine_ls_restrained_S_all 1.052
_refine_ls_R_factor_all 0.0350
_refine_ls_R_factor_gt 0.0290
_refine_ls_shift/su_max 0.001
_refine_ls_shift/su_mean 0.000
_refine_ls_structure_factor_coef Fsqd
_refine_ls_weighting_details 'w=1/[\s^2^(Fo^2^)+(0.0324P)^2^+1.8745P] where P=(Fo^2^+2Fc^2^)/3'
_refine_ls_weighting_scheme calc
_refine_ls_wR_factor_gt 0.0662
_refine_ls_wR_factor_ref 0.0697
_reflns_Friedel_coverage 0.935
_reflns_Friedel_fraction_full 1.000
_reflns_Friedel_fraction_max 0.999
_reflns_number_gt 7705
_reflns_number_total 8426
_reflns_threshold_expression 'I > 2\s(I)'
_cod_data_source_file d4sc03364g2.cif
_cod_data_source_block Thomas_JM-169
_cod_depositor_comments
;
The following automatic conversions were performed:

data item '_diffrn_radiation_probe' value 'X-ray' was changed to
'x-ray' in accordance with the
/home/data/users/saulius/crontab/automatic-downloads/rss-feeds/RSC/lib/dictionaries/cif_core.dic
dictionary named 'cif_core.dic' version 2.4.2 last updated on
2011-04-26.

Automatic conversion script
Id: cif_fix_values 8170 2020-07-09 18:12:32Z antanas 

 Adding full bibliography for 1572433--1572439.cif.
;
_cod_database_code 1572436
_shelx_shelxl_version_number 2019/1
_shelx_space_group_comment
;
The symmetry employed for this shelxl refinement is uniquely defined
by the following loop, which should always be used as a source of
symmetry information in preference to the above space-group names.
They are only intended as comments.
;
_shelx_estimated_absorpt_t_max 0.963
_shelx_estimated_absorpt_t_min 0.909
_olex2_refinement_description
;
1. Twinned data refinement
 Scales: 0.939(14)
 0.061(14)
2. Fixed Uiso
 At 1.2 times of:
  All C(H) groups, All C(H,H) groups
3.a Secondary CH2 refined with riding coordinates:
 C1S(H1SA,H1SB), C2S(H2SA,H2SB), C3S(H3SA,H3SB), C4S(H4SA,H4SB)
3.b Aromatic/amide H refined with riding coordinates:
 C3(H3), C4(H4), C5(H5), C6(H6), C7(H7), C8(H8), C11(H11), C12(H12), C13(H13),
 C14(H14), C16(H16), C17(H17), C18(H18), C19(H19), C20(H20), C22(H22), C23(H23),
  C24(H24), C25(H25), C26(H26), C28(H28), C29(H29), C30(H30), C31(H31),
 C32(H32), C34(H34), C35(H35), C36(H36), C37(H37), C38(H38)
;
_olex2_submission_special_instructions 'No special instructions were received'

loop_
_space_group_symop_operation_xyz
'x, y, z'
'-x, -y, z+1/2'
'x+1/2, -y, z'
'-x+1/2, y, z+1/2'

loop_
_atom_site_label
_atom_site_type_symbol
_atom_site_fract_x
_atom_site_fract_y
_atom_site_fract_z
_atom_site_U_iso_or_equiv
_atom_site_adp_type
_atom_site_occupancy
_atom_site_site_symmetry_order
_atom_site_calc_flag
_atom_site_refinement_flags_posn
_atom_site_refinement_flags_adp
_atom_site_refinement_flags_occupancy
_atom_site_disorder_assembly
_atom_site_disorder_group
Co1 Co 0.62909(3) 0.61361(3) 0.50214(3) 0.01778(10) Uani 1 1 d . . . . .
P1 P 0.63719(6) 0.71312(6) 0.41188(5) 0.01753(18) Uani 1 1 d . . . . .
P2 P 0.59970(6) 0.70177(6) 0.59657(5) 0.01896(18) Uani 1 1 d . . . . .
N1 N 0.6435(2) 0.5161(2) 0.43107(17) 0.0212(6) Uani 1 1 d . . . . .
N2 N 0.62095(18) 0.5087(2) 0.56646(17) 0.0213(7) Uani 1 1 d . . . . .
C1 C 0.6591(2) 0.6306(2) 0.33941(19) 0.0197(7) Uani 1 1 d . . . . .
C2 C 0.6578(2) 0.5359(2) 0.3573(2) 0.0215(7) Uani 1 1 d . . . . .
C3 C 0.6704(2) 0.4677(3) 0.3049(2) 0.0269(8) Uani 1 1 d . . . . .
H3 H 0.669004 0.403255 0.317050 0.032 Uiso 1 1 calc R U . . .
C4 C 0.6851(2) 0.4957(3) 0.2347(2) 0.0291(9) Uani 1 1 d . . . . .
H4 H 0.694048 0.449808 0.198552 0.035 Uiso 1 1 calc R U . . .
C5 C 0.6869(2) 0.5898(3) 0.2161(2) 0.0279(8) Uani 1 1 d . . . . .
H5 H 0.696848 0.607733 0.167682 0.033 Uiso 1 1 calc R U . . .
C6 C 0.6741(2) 0.6571(3) 0.26820(19) 0.0238(8) Uani 1 1 d . . . . .
H6 H 0.675485 0.721473 0.255623 0.029 Uiso 1 1 calc R U . . .
C7 C 0.6412(3) 0.4330(3) 0.4577(2) 0.0305(9) Uani 1 1 d . . . . .
H7 H 0.647934 0.378468 0.429102 0.037 Uiso 1 1 calc R U . . .
C8 C 0.6275(3) 0.4292(3) 0.5347(2) 0.0298(9) Uani 1 1 d . . . . .
H8 H 0.623704 0.371764 0.560090 0.036 Uiso 1 1 calc R U . . .
C9 C 0.6020(2) 0.5192(3) 0.6410(2) 0.0224(7) Uani 1 1 d . . . . .
C10 C 0.5879(2) 0.6106(2) 0.66412(19) 0.0212(7) Uani 1 1 d . . . . .
C11 C 0.5655(2) 0.6267(3) 0.7360(2) 0.0273(8) Uani 1 1 d . . . . .
H11 H 0.554526 0.688480 0.752252 0.033 Uiso 1 1 calc R U . . .
C12 C 0.5593(3) 0.5524(3) 0.7831(2) 0.0322(9) Uani 1 1 d . . . . .
H12 H 0.544305 0.563211 0.831954 0.039 Uiso 1 1 calc R U . . .
C13 C 0.5748(3) 0.4628(3) 0.7596(2) 0.0341(9) Uani 1 1 d . . . . .
H13 H 0.571348 0.412438 0.792740 0.041 Uiso 1 1 calc R U . . .
C14 C 0.5953(3) 0.4445(3) 0.6887(2) 0.0316(9) Uani 1 1 d . . . . .
H14 H 0.604594 0.382263 0.672761 0.038 Uiso 1 1 calc R U . . .
C15 C 0.7251(2) 0.7965(2) 0.41135(18) 0.0191(7) Uani 1 1 d . . . . .
C16 C 0.8077(2) 0.7650(2) 0.39363(19) 0.0226(7) Uani 1 1 d . . . . .
H16 H 0.816156 0.702412 0.378054 0.027 Uiso 1 1 calc R U . . .
C17 C 0.8776(2) 0.8254(3) 0.3988(2) 0.0268(8) Uani 1 1 d . . . . .
H17 H 0.934115 0.803759 0.387772 0.032 Uiso 1 1 calc R U . . .
C18 C 0.8651(2) 0.9166(3) 0.4200(2) 0.0269(8) Uani 1 1 d . . . . .
H18 H 0.913120 0.957923 0.422559 0.032 Uiso 1 1 calc R U . . .
C19 C 0.7831(2) 0.9487(3) 0.4376(2) 0.0255(8) Uani 1 1 d . . . . .
H19 H 0.775069 1.011851 0.451998 0.031 Uiso 1 1 calc R U . . .
C20 C 0.7132(2) 0.8887(2) 0.43415(19) 0.0216(7) Uani 1 1 d . . . . .
H20 H 0.657156 0.909988 0.447225 0.026 Uiso 1 1 calc R U . . .
C21 C 0.5403(2) 0.7751(2) 0.38539(18) 0.0193(7) Uani 1 1 d . . . . .
C22 C 0.4612(2) 0.7384(3) 0.4064(2) 0.0247(8) Uani 1 1 d . . . . .
H22 H 0.459402 0.684395 0.435993 0.030 Uiso 1 1 calc R U . . .
C23 C 0.3847(2) 0.7802(3) 0.3844(2) 0.0303(9) Uani 1 1 d . . . . .
H23 H 0.330639 0.754210 0.398116 0.036 Uiso 1 1 calc R U . . .
C24 C 0.3875(2) 0.8601(3) 0.3423(2) 0.0285(8) Uani 1 1 d . . . . .
H24 H 0.335170 0.888979 0.327276 0.034 Uiso 1 1 calc R U . . .
C25 C 0.4665(2) 0.8979(3) 0.3220(2) 0.0274(8) Uani 1 1 d . . . . .
H25 H 0.468121 0.953435 0.294039 0.033 Uiso 1 1 calc R U . . .
C26 C 0.5430(2) 0.8550(2) 0.34235(19) 0.0236(8) Uani 1 1 d . . . . .
H26 H 0.596991 0.879799 0.327113 0.028 Uiso 1 1 calc R U . . .
C27 C 0.4967(2) 0.7621(2) 0.59409(19) 0.0211(7) Uani 1 1 d . . . . .
C28 C 0.4211(2) 0.7131(3) 0.6081(2) 0.0255(8) Uani 1 1 d . . . . .
H28 H 0.423833 0.649380 0.622249 0.031 Uiso 1 1 calc R U . . .
C29 C 0.3414(3) 0.7570(3) 0.6015(2) 0.0331(9) Uani 1 1 d . . . . .
H29 H 0.289676 0.723597 0.611372 0.040 Uiso 1 1 calc R U . . .
C30 C 0.3377(3) 0.8496(3) 0.5806(2) 0.0343(9) Uani 1 1 d . . . . .
H30 H 0.283210 0.879737 0.575867 0.041 Uiso 1 1 calc R U . . .
C31 C 0.4127(3) 0.8982(3) 0.5665(2) 0.0321(9) Uani 1 1 d . . . . .
H31 H 0.409593 0.961894 0.552389 0.039 Uiso 1 1 calc R U . . .
C32 C 0.4929(2) 0.8550(3) 0.5726(2) 0.0264(8) Uani 1 1 d . . . . .
H32 H 0.544445 0.888624 0.562302 0.032 Uiso 1 1 calc R U . . .
C33 C 0.6779(2) 0.7851(2) 0.63065(19) 0.0200(7) Uani 1 1 d . . . . .
C34 C 0.6584(2) 0.8417(2) 0.6907(2) 0.0236(7) Uani 1 1 d . . . . .
H34 H 0.603196 0.837741 0.712928 0.028 Uiso 1 1 calc R U . . .
C35 C 0.7205(2) 0.9032(3) 0.7169(2) 0.0267(8) Uani 1 1 d . . . . .
H35 H 0.707786 0.940656 0.757735 0.032 Uiso 1 1 calc R U . . .
C36 C 0.8003(2) 0.9104(3) 0.6843(2) 0.0262(8) Uani 1 1 d . . . . .
H36 H 0.841936 0.953379 0.702112 0.031 Uiso 1 1 calc R U . . .
C37 C 0.8197(2) 0.8546(3) 0.6254(2) 0.0285(8) Uani 1 1 d . . . . .
H37 H 0.874876 0.859576 0.603192 0.034 Uiso 1 1 calc R U . . .
C38 C 0.7594(2) 0.7917(2) 0.5986(2) 0.0232(7) Uani 1 1 d . . . . .
H38 H 0.773476 0.753265 0.558606 0.028 Uiso 1 1 calc R U . . .
P3 P 0.87522(6) 0.52998(6) 0.50264(7) 0.02586(19) Uani 1 1 d . . . . .
F1 F 0.79313(15) 0.60046(15) 0.51056(15) 0.0382(6) Uani 1 1 d . . . . .
F2 F 0.92908(17) 0.60707(18) 0.46165(17) 0.0518(7) Uani 1 1 d . . . . .
F3 F 0.83747(17) 0.4939(3) 0.42965(16) 0.0668(10) Uani 1 1 d . . . . .
F4 F 0.82082(18) 0.4546(2) 0.5449(2) 0.0709(11) Uani 1 1 d . . . . .
F5 F 0.91372(18) 0.5663(3) 0.57570(15) 0.0696(10) Uani 1 1 d . . . . .
F6 F 0.95602(14) 0.45925(16) 0.49558(18) 0.0486(7) Uani 1 1 d . . . . .
P4 P 0.12528(6) 0.83722(7) 0.32314(6) 0.0249(2) Uani 1 1 d . . . . .
F7 F 0.19050(14) 0.82288(19) 0.38918(13) 0.0434(6) Uani 1 1 d . . . . .
F8 F 0.06611(14) 0.90177(16) 0.37328(13) 0.0338(5) Uani 1 1 d . . . . .
F9 F 0.17889(15) 0.92645(17) 0.29803(14) 0.0428(6) Uani 1 1 d . . . . .
F10 F 0.07194(15) 0.74669(16) 0.35006(15) 0.0410(6) Uani 1 1 d . . . . .
F11 F 0.18503(17) 0.77178(19) 0.27490(14) 0.0469(7) Uani 1 1 d . . . . .
F12 F 0.05860(17) 0.8511(2) 0.25913(14) 0.0479(7) Uani 1 1 d . . . . .
O1S O 0.62077(19) 0.23171(19) 0.59683(16) 0.0367(7) Uani 1 1 d . . . . .
C1S C 0.5698(3) 0.1948(3) 0.5384(2) 0.0450(11) Uani 1 1 d . . . . .
H1SA H 0.594189 0.213601 0.491359 0.054 Uiso 1 1 calc R U . . .
H1SB H 0.509146 0.216502 0.541440 0.054 Uiso 1 1 calc R U . . .
C2S C 0.5755(3) 0.0899(3) 0.5486(3) 0.0423(11) Uani 1 1 d . . . . .
H2SA H 0.629243 0.064415 0.527345 0.051 Uiso 1 1 calc R U . . .
H2SB H 0.525041 0.057810 0.526966 0.051 Uiso 1 1 calc R U . . .
C3S C 0.5756(4) 0.0801(3) 0.6299(3) 0.0461(12) Uani 1 1 d . . . . .
H3SA H 0.517355 0.063048 0.647772 0.055 Uiso 1 1 calc R U . . .
H3SB H 0.617446 0.031849 0.645473 0.055 Uiso 1 1 calc R U . . .
C4S C 0.6018(4) 0.1751(3) 0.6569(3) 0.0569(15) Uani 1 1 d . . . . .
H4SA H 0.554235 0.203101 0.685210 0.068 Uiso 1 1 calc R U . . .
H4SB H 0.653351 0.169690 0.688172 0.068 Uiso 1 1 calc R U . . .

loop_
_atom_site_aniso_label
_atom_site_aniso_U_11
_atom_site_aniso_U_22
_atom_site_aniso_U_33
_atom_site_aniso_U_23
_atom_site_aniso_U_13
_atom_site_aniso_U_12
Co1 0.0226(2) 0.01524(19) 0.0155(2) -0.0004(2) -0.00072(19) -0.00071(18)
P1 0.0196(4) 0.0172(4) 0.0158(4) -0.0008(3) -0.0007(3) -0.0002(3)
P2 0.0236(4) 0.0176(4) 0.0157(4) -0.0006(4) -0.0006(4) -0.0002(3)
N1 0.0250(15) 0.0186(15) 0.0199(16) -0.0007(12) 0.0023(12) -0.0022(12)
N2 0.0256(15) 0.0173(15) 0.0209(16) 0.0010(12) 0.0011(12) -0.0012(12)
C1 0.0182(15) 0.0231(17) 0.0179(17) -0.0031(14) -0.0010(13) -0.0002(14)
C2 0.0216(16) 0.0252(18) 0.0178(18) -0.0019(15) 0.0027(14) -0.0027(14)
C3 0.0326(19) 0.0209(18) 0.027(2) -0.0032(15) -0.0004(16) -0.0015(15)
C4 0.0313(19) 0.035(2) 0.021(2) -0.0102(17) 0.0020(16) -0.0034(17)
C5 0.0310(19) 0.035(2) 0.0181(19) -0.0017(16) -0.0009(15) -0.0054(16)
C6 0.0279(18) 0.0241(19) 0.0193(18) 0.0009(15) -0.0007(15) -0.0012(15)
C7 0.045(2) 0.023(2) 0.023(2) -0.0041(16) 0.0054(18) -0.0019(17)
C8 0.043(2) 0.0171(19) 0.029(2) 0.0023(16) 0.0040(18) -0.0002(16)
C9 0.0264(17) 0.0227(18) 0.0180(18) 0.0035(14) -0.0030(15) -0.0013(15)
C10 0.0242(18) 0.0225(18) 0.0169(17) 0.0023(14) -0.0024(14) -0.0020(14)
C11 0.0330(19) 0.0267(19) 0.0221(19) -0.0007(15) -0.0014(16) -0.0056(16)
C12 0.040(2) 0.039(2) 0.0176(19) 0.0023(17) 0.0005(16) -0.0051(19)
C13 0.042(2) 0.036(2) 0.024(2) 0.0113(18) -0.0011(17) -0.0025(19)
C14 0.041(2) 0.0250(19) 0.029(2) 0.0050(17) 0.0000(18) -0.0016(17)
C15 0.0203(16) 0.0216(17) 0.0155(17) 0.0039(14) -0.0017(13) -0.0008(13)
C16 0.0260(17) 0.0234(18) 0.0185(17) -0.0013(15) -0.0010(14) 0.0009(14)
C17 0.0210(17) 0.033(2) 0.027(2) 0.0032(17) 0.0007(15) 0.0005(15)
C18 0.0254(18) 0.0278(19) 0.028(2) 0.0022(16) -0.0042(15) -0.0084(15)
C19 0.0294(19) 0.0212(18) 0.026(2) -0.0013(15) -0.0025(15) -0.0033(15)
C20 0.0208(17) 0.0235(18) 0.0206(18) -0.0002(15) -0.0002(13) 0.0012(14)
C21 0.0189(15) 0.0228(17) 0.0162(17) -0.0028(14) -0.0011(13) 0.0004(13)
C22 0.0275(18) 0.0224(18) 0.024(2) 0.0007(15) -0.0001(15) -0.0031(14)
C23 0.0207(17) 0.035(2) 0.035(2) -0.0027(18) 0.0024(16) -0.0050(15)
C24 0.0242(18) 0.034(2) 0.027(2) -0.0036(16) -0.0068(15) 0.0070(16)
C25 0.0318(19) 0.0278(19) 0.0227(19) 0.0011(16) -0.0034(16) 0.0024(16)
C26 0.0219(17) 0.0265(19) 0.0223(19) 0.0015(15) 0.0009(14) -0.0014(14)
C27 0.0249(18) 0.0227(17) 0.0156(16) -0.0042(15) -0.0015(14) 0.0009(14)
C28 0.0286(19) 0.0240(18) 0.024(2) -0.0004(15) -0.0013(15) -0.0024(15)
C29 0.0254(19) 0.038(2) 0.036(2) -0.0009(19) -0.0008(18) -0.0030(17)
C30 0.0274(19) 0.037(2) 0.038(2) -0.0009(19) -0.0032(17) 0.0068(17)
C31 0.036(2) 0.025(2) 0.036(2) 0.0002(17) -0.0055(17) 0.0059(16)
C32 0.0297(19) 0.0241(18) 0.0253(19) -0.0003(15) -0.0024(15) -0.0010(15)
C33 0.0238(17) 0.0181(17) 0.0180(17) 0.0013(14) -0.0051(14) 0.0009(14)
C34 0.0272(18) 0.0216(17) 0.0220(18) -0.0019(15) 0.0000(15) -0.0001(15)
C35 0.035(2) 0.0231(18) 0.022(2) -0.0022(15) -0.0027(16) 0.0012(15)
C36 0.0287(19) 0.0229(18) 0.0269(19) 0.0002(16) -0.0088(16) -0.0043(15)
C37 0.0255(18) 0.034(2) 0.026(2) 0.0007(16) -0.0002(15) -0.0020(16)
C38 0.0279(17) 0.0239(18) 0.0179(17) -0.0008(15) -0.0024(15) -0.0004(15)
P3 0.0313(5) 0.0251(4) 0.0211(4) -0.0021(5) 0.0018(4) 0.0021(4)
F1 0.0394(12) 0.0298(11) 0.0454(15) -0.0087(12) -0.0030(12) 0.0052(10)
F2 0.0428(15) 0.0476(16) 0.0648(19) 0.0244(14) 0.0023(13) -0.0041(13)
F3 0.0407(15) 0.114(3) 0.0461(17) -0.0492(18) -0.0013(13) -0.0006(17)
F4 0.0375(15) 0.0555(18) 0.120(3) 0.0534(19) 0.0179(16) 0.0081(13)
F5 0.0435(16) 0.139(3) 0.0261(14) -0.0271(17) -0.0053(12) 0.0149(18)
F6 0.0320(12) 0.0342(12) 0.080(2) -0.0102(15) 0.0040(14) 0.0025(10)
P4 0.0206(4) 0.0263(5) 0.0278(5) 0.0047(4) 0.0004(4) 0.0005(4)
F7 0.0248(11) 0.0691(17) 0.0362(14) 0.0174(13) -0.0026(10) 0.0067(11)
F8 0.0272(11) 0.0315(12) 0.0427(15) -0.0046(10) 0.0035(10) 0.0004(9)
F9 0.0343(13) 0.0404(14) 0.0537(17) 0.0161(12) 0.0047(11) -0.0079(11)
F10 0.0332(12) 0.0267(12) 0.0630(17) 0.0052(12) 0.0113(12) -0.0021(10)
F11 0.0458(15) 0.0478(16) 0.0470(16) -0.0026(13) 0.0174(12) 0.0076(12)
F12 0.0408(14) 0.0670(18) 0.0359(15) 0.0010(13) -0.0149(12) 0.0013(13)
O1S 0.0523(18) 0.0254(14) 0.0323(16) 0.0038(12) 0.0004(14) -0.0079(12)
C1S 0.071(3) 0.030(2) 0.033(2) 0.003(2) -0.001(2) -0.011(2)
C2S 0.055(3) 0.029(2) 0.043(3) 0.000(2) 0.005(2) -0.008(2)
C3S 0.061(3) 0.032(2) 0.045(3) 0.015(2) -0.018(2) -0.013(2)
C4S 0.100(4) 0.041(3) 0.029(3) 0.008(2) 0.003(3) -0.017(3)

loop_
_atom_type_symbol
_atom_type_description
_atom_type_scat_dispersion_real
_atom_type_scat_dispersion_imag
_atom_type_scat_source
C C 0.0033 0.0016 'International Tables Vol C Tables 4.2.6.8 and 6.1.1.4'
H H 0.0000 0.0000 'International Tables Vol C Tables 4.2.6.8 and 6.1.1.4'
N N 0.0061 0.0033 'International Tables Vol C Tables 4.2.6.8 and 6.1.1.4'
O O 0.0106 0.0060 'International Tables Vol C Tables 4.2.6.8 and 6.1.1.4'
F F 0.0171 0.0103 'International Tables Vol C Tables 4.2.6.8 and 6.1.1.4'
P P 0.1023 0.0942 'International Tables Vol C Tables 4.2.6.8 and 6.1.1.4'
Co Co 0.3494 0.9721 'International Tables Vol C Tables 4.2.6.8 and 6.1.1.4'

loop_
_exptl_crystal_face_index_h
_exptl_crystal_face_index_k
_exptl_crystal_face_index_l
_exptl_crystal_face_perp_dist
1.00 -1.00 0.00 0.0460
1.00 1.00 -1.00 0.0670
1.00 0.00 0.00 0.0730
0.00 0.00 1.00 0.0240
0.00 0.00 -1.00 0.0680
0.00 1.00 1.00 0.0090
0.00 -1.00 0.00 0.0180
0.00 1.00 0.00 0.0330
0.00 1.00 -1.00 0.0460
0.00 -1.00 1.00 0.0210
-1.00 -1.00 0.00 0.0250
-1.00 1.00 -1.00 0.0520
-1.00 -1.00 1.00 0.0200
-1.00 1.00 1.00 0.0150
-1.00 0.00 0.00 0.0330

loop_
_geom_angle_atom_site_label_1
_geom_angle_atom_site_label_2
_geom_angle_atom_site_label_3
_geom_angle
_geom_angle_site_symmetry_1
_geom_angle_site_symmetry_3
_geom_angle_publ_flag
P1 Co1 P2 104.40(3) . . ?
N1 Co1 P1 86.47(10) . . ?
N1 Co1 P2 168.07(10) . . ?
N2 Co1 P1 168.87(10) . . ?
N2 Co1 P2 86.40(10) . . ?
N2 Co1 N1 82.54(12) . . ?
C1 P1 Co1 98.96(12) . . ?
C15 P1 Co1 118.20(11) . . ?
C15 P1 C1 106.43(16) . . ?
C15 P1 C21 107.32(16) . . ?
C21 P1 Co1 118.49(12) . . ?
C21 P1 C1 105.65(15) . . ?
C10 P2 Co1 99.25(12) . . ?
C27 P2 Co1 115.62(12) . . ?
C27 P2 C10 105.71(16) . . ?
C27 P2 C33 106.39(16) . . ?
C33 P2 Co1 121.07(12) . . ?
C33 P2 C10 107.24(16) . . ?
C2 N1 Co1 122.3(2) . . ?
C7 N1 Co1 113.5(3) . . ?
C7 N1 C2 124.1(3) . . ?
C8 N2 Co1 113.5(3) . . ?
C8 N2 C9 123.8(3) . . ?
C9 N2 Co1 122.4(2) . . ?
C2 C1 P1 116.7(3) . . ?
C2 C1 C6 119.5(3) . . ?
C6 C1 P1 123.8(3) . . ?
C1 C2 N1 115.3(3) . . ?
C3 C2 N1 124.0(3) . . ?
C3 C2 C1 120.8(3) . . ?
C2 C3 H3 120.7 . . ?
C4 C3 C2 118.7(3) . . ?
C4 C3 H3 120.7 . . ?
C3 C4 H4 119.4 . . ?
C3 C4 C5 121.2(4) . . ?
C5 C4 H4 119.4 . . ?
C4 C5 H5 120.0 . . ?
C6 C5 C4 119.9(4) . . ?
C6 C5 H5 120.0 . . ?
C1 C6 H6 120.0 . . ?
C5 C6 C1 120.0(3) . . ?
C5 C6 H6 120.0 . . ?
N1 C7 H7 122.6 . . ?
N1 C7 C8 114.7(4) . . ?
C8 C7 H7 122.6 . . ?
N2 C8 C7 115.7(4) . . ?
N2 C8 H8 122.2 . . ?
C7 C8 H8 122.2 . . ?
C10 C9 N2 115.6(3) . . ?
C14 C9 N2 123.6(3) . . ?
C14 C9 C10 120.8(4) . . ?
C9 C10 P2 116.3(3) . . ?
C9 C10 C11 119.2(3) . . ?
C11 C10 P2 124.5(3) . . ?
C10 C11 H11 120.1 . . ?
C12 C11 C10 119.8(4) . . ?
C12 C11 H11 120.1 . . ?
C11 C12 H12 119.9 . . ?
C13 C12 C11 120.1(4) . . ?
C13 C12 H12 119.9 . . ?
C12 C13 H13 119.3 . . ?
C12 C13 C14 121.3(4) . . ?
C14 C13 H13 119.3 . . ?
C9 C14 H14 120.7 . . ?
C13 C14 C9 118.7(4) . . ?
C13 C14 H14 120.7 . . ?
C16 C15 P1 118.5(3) . . ?
C16 C15 C20 119.9(3) . . ?
C20 C15 P1 121.4(3) . . ?
C15 C16 H16 120.1 . . ?
C17 C16 C15 119.7(3) . . ?
C17 C16 H16 120.1 . . ?
C16 C17 H17 119.9 . . ?
C18 C17 C16 120.1(3) . . ?
C18 C17 H17 119.9 . . ?
C17 C18 H18 119.7 . . ?
C17 C18 C19 120.6(3) . . ?
C19 C18 H18 119.7 . . ?
C18 C19 H19 120.1 . . ?
C20 C19 C18 119.8(3) . . ?
C20 C19 H19 120.1 . . ?
C15 C20 H20 120.1 . . ?
C19 C20 C15 119.8(3) . . ?
C19 C20 H20 120.1 . . ?
C22 C21 P1 117.9(3) . . ?
C22 C21 C26 119.8(3) . . ?
C26 C21 P1 122.2(3) . . ?
C21 C22 H22 119.8 . . ?
C23 C22 C21 120.4(3) . . ?
C23 C22 H22 119.8 . . ?
C22 C23 H23 120.1 . . ?
C24 C23 C22 119.7(3) . . ?
C24 C23 H23 120.1 . . ?
C23 C24 H24 119.9 . . ?
C23 C24 C25 120.1(3) . . ?
C25 C24 H24 119.9 . . ?
C24 C25 H25 119.9 . . ?
C26 C25 C24 120.3(3) . . ?
C26 C25 H25 119.9 . . ?
C21 C26 H26 120.2 . . ?
C25 C26 C21 119.6(3) . . ?
C25 C26 H26 120.2 . . ?
C28 C27 P2 119.7(3) . . ?
C28 C27 C32 120.1(3) . . ?
C32 C27 P2 120.0(3) . . ?
C27 C28 H28 119.9 . . ?
C27 C28 C29 120.1(3) . . ?
C29 C28 H28 119.9 . . ?
C28 C29 H29 120.1 . . ?
C30 C29 C28 119.8(4) . . ?
C30 C29 H29 120.1 . . ?
C29 C30 H30 119.9 . . ?
C31 C30 C29 120.1(4) . . ?
C31 C30 H30 119.9 . . ?
C30 C31 H31 119.6 . . ?
C30 C31 C32 120.8(4) . . ?
C32 C31 H31 119.6 . . ?
C27 C32 C31 119.1(4) . . ?
C27 C32 H32 120.5 . . ?
C31 C32 H32 120.5 . . ?
C34 C33 P2 120.7(3) . . ?
C38 C33 P2 119.8(3) . . ?
C38 C33 C34 119.5(3) . . ?
C33 C34 H34 120.2 . . ?
C35 C34 C33 119.5(3) . . ?
C35 C34 H34 120.2 . . ?
C34 C35 H35 119.7 . . ?
C36 C35 C34 120.7(3) . . ?
C36 C35 H35 119.7 . . ?
C35 C36 H36 120.1 . . ?
C35 C36 C37 119.9(3) . . ?
C37 C36 H36 120.1 . . ?
C36 C37 H37 119.6 . . ?
C36 C37 C38 120.7(4) . . ?
C38 C37 H37 119.6 . . ?
C33 C38 H38 120.1 . . ?
C37 C38 C33 119.7(3) . . ?
C37 C38 H38 120.1 . . ?
F2 P3 F1 91.26(14) . . ?
F2 P3 F6 89.46(15) . . ?
F3 P3 F1 89.56(15) . . ?
F3 P3 F2 90.46(19) . . ?
F3 P3 F4 90.5(2) . . ?
F3 P3 F5 179.62(19) . . ?
F3 P3 F6 90.63(17) . . ?
F4 P3 F1 87.87(14) . . ?
F4 P3 F2 178.7(2) . . ?
F4 P3 F6 91.40(14) . . ?
F5 P3 F1 90.68(16) . . ?
F5 P3 F2 89.2(2) . . ?
F5 P3 F4 89.8(2) . . ?
F5 P3 F6 89.13(17) . . ?
F6 P3 F1 179.25(17) . . ?
F7 P4 F10 88.89(14) . . ?
F8 P4 F7 89.22(14) . . ?
F8 P4 F10 89.44(13) . . ?
F9 P4 F7 90.01(14) . . ?
F9 P4 F8 90.33(14) . . ?
F9 P4 F10 178.88(16) . . ?
F9 P4 F11 90.24(15) . . ?
F11 P4 F7 89.54(14) . . ?
F11 P4 F8 178.64(16) . . ?
F11 P4 F10 89.97(14) . . ?
F12 P4 F7 178.50(15) . . ?
F12 P4 F8 89.67(14) . . ?
F12 P4 F9 91.01(15) . . ?
F12 P4 F10 90.08(15) . . ?
F12 P4 F11 91.56(16) . . ?
C4S O1S C1S 105.8(3) . . ?
O1S C1S H1SA 111.0 . . ?
O1S C1S H1SB 111.0 . . ?
O1S C1S C2S 103.7(4) . . ?
H1SA C1S H1SB 109.0 . . ?
C2S C1S H1SA 111.0 . . ?
C2S C1S H1SB 111.0 . . ?
C1S C2S H2SA 111.3 . . ?
C1S C2S H2SB 111.3 . . ?
C1S C2S C3S 102.5(4) . . ?
H2SA C2S H2SB 109.2 . . ?
C3S C2S H2SA 111.3 . . ?
C3S C2S H2SB 111.3 . . ?
C2S C3S H3SA 110.9 . . ?
C2S C3S H3SB 110.9 . . ?
H3SA C3S H3SB 108.9 . . ?
C4S C3S C2S 104.4(4) . . ?
C4S C3S H3SA 110.9 . . ?
C4S C3S H3SB 110.9 . . ?
O1S C4S C3S 108.1(4) . . ?
O1S C4S H4SA 110.1 . . ?
O1S C4S H4SB 110.1 . . ?
C3S C4S H4SA 110.1 . . ?
C3S C4S H4SB 110.1 . . ?
H4SA C4S H4SB 108.4 . . ?

loop_
_geom_bond_atom_site_label_1
_geom_bond_atom_site_label_2
_geom_bond_distance
_geom_bond_site_symmetry_2
_geom_bond_publ_flag
Co1 P1 2.2053(10) . ?
Co1 P2 2.2101(10) . ?
Co1 N1 1.935(3) . ?
Co1 N2 1.924(3) . ?
P1 C1 1.824(4) . ?
P1 C15 1.809(3) . ?
P1 C21 1.809(3) . ?
P2 C10 1.820(4) . ?
P2 C27 1.812(3) . ?
P2 C33 1.813(3) . ?
N1 C2 1.420(5) . ?
N1 C7 1.289(5) . ?
N2 C8 1.286(5) . ?
N2 C9 1.426(5) . ?
C1 C2 1.395(5) . ?
C1 C6 1.398(5) . ?
C2 C3 1.394(5) . ?
C3 H3 0.9500 . ?
C3 C4 1.385(5) . ?
C4 H4 0.9500 . ?
C4 C5 1.390(6) . ?
C5 H5 0.9500 . ?
C5 C6 1.381(5) . ?
C6 H6 0.9500 . ?
C7 H7 0.9500 . ?
C7 C8 1.450(5) . ?
C8 H8 0.9500 . ?
C9 C10 1.393(5) . ?
C9 C14 1.393(5) . ?
C10 C11 1.400(5) . ?
C11 H11 0.9500 . ?
C11 C12 1.382(5) . ?
C12 H12 0.9500 . ?
C12 C13 1.376(6) . ?
C13 H13 0.9500 . ?
C13 C14 1.381(6) . ?
C14 H14 0.9500 . ?
C15 C16 1.394(5) . ?
C15 C20 1.398(5) . ?
C16 H16 0.9500 . ?
C16 C17 1.386(5) . ?
C17 H17 0.9500 . ?
C17 C18 1.377(5) . ?
C18 H18 0.9500 . ?
C18 C19 1.388(5) . ?
C19 H19 0.9500 . ?
C19 C20 1.383(5) . ?
C20 H20 0.9500 . ?
C21 C22 1.387(5) . ?
C21 C26 1.396(5) . ?
C22 H22 0.9500 . ?
C22 C23 1.387(5) . ?
C23 H23 0.9500 . ?
C23 C24 1.386(6) . ?
C24 H24 0.9500 . ?
C24 C25 1.389(5) . ?
C25 H25 0.9500 . ?
C25 C26 1.385(5) . ?
C26 H26 0.9500 . ?
C27 C28 1.388(5) . ?
C27 C32 1.389(5) . ?
C28 H28 0.9500 . ?
C28 C29 1.388(5) . ?
C29 H29 0.9500 . ?
C29 C30 1.381(6) . ?
C30 H30 0.9500 . ?
C30 C31 1.378(6) . ?
C31 H31 0.9500 . ?
C31 C32 1.390(5) . ?
C32 H32 0.9500 . ?
C33 C34 1.412(5) . ?
C33 C38 1.396(5) . ?
C34 H34 0.9500 . ?
C34 C35 1.392(5) . ?
C35 H35 0.9500 . ?
C35 C36 1.379(5) . ?
C36 H36 0.9500 . ?
C36 C37 1.388(6) . ?
C37 H37 0.9500 . ?
C37 C38 1.390(5) . ?
C38 H38 0.9500 . ?
P3 F1 1.628(2) . ?
P3 F2 1.579(3) . ?
P3 F3 1.566(3) . ?
P3 F4 1.578(3) . ?
P3 F5 1.573(3) . ?
P3 F6 1.613(2) . ?
P4 F7 1.603(2) . ?
P4 F8 1.600(2) . ?
P4 F9 1.592(2) . ?
P4 F10 1.615(2) . ?
P4 F11 1.592(3) . ?
P4 F12 1.588(3) . ?
O1S C1S 1.443(5) . ?
O1S C4S 1.411(5) . ?
C1S H1SA 0.9900 . ?
C1S H1SB 0.9900 . ?
C1S C2S 1.515(6) . ?
C2S H2SA 0.9900 . ?
C2S H2SB 0.9900 . ?
C2S C3S 1.520(7) . ?
C3S H3SA 0.9900 . ?
C3S H3SB 0.9900 . ?
C3S C4S 1.504(7) . ?
C4S H4SA 0.9900 . ?
C4S H4SB 0.9900 . ?

loop_
_geom_torsion_atom_site_label_1
_geom_torsion_atom_site_label_2
_geom_torsion_atom_site_label_3
_geom_torsion_atom_site_label_4
_geom_torsion
_geom_torsion_site_symmetry_1
_geom_torsion_site_symmetry_2
_geom_torsion_site_symmetry_3
_geom_torsion_site_symmetry_4
_geom_torsion_publ_flag
Co1 P1 C1 C2 4.8(3) . . . . ?
Co1 P1 C1 C6 -177.3(3) . . . . ?
Co1 P1 C15 C16 74.9(3) . . . . ?
Co1 P1 C15 C20 -99.5(3) . . . . ?
Co1 P1 C21 C22 -19.6(3) . . . . ?
Co1 P1 C21 C26 163.4(2) . . . . ?
Co1 P2 C10 C9 1.9(3) . . . . ?
Co1 P2 C10 C11 -177.7(3) . . . . ?
Co1 P2 C27 C28 76.8(3) . . . . ?
Co1 P2 C27 C32 -98.1(3) . . . . ?
Co1 P2 C33 C34 179.5(2) . . . . ?
Co1 P2 C33 C38 -2.3(3) . . . . ?
Co1 N1 C2 C1 -1.1(4) . . . . ?
Co1 N1 C2 C3 178.5(3) . . . . ?
Co1 N1 C7 C8 0.6(5) . . . . ?
Co1 N2 C8 C7 1.0(4) . . . . ?
Co1 N2 C9 C10 1.3(4) . . . . ?
Co1 N2 C9 C14 179.6(3) . . . . ?
P1 C1 C2 N1 -3.0(4) . . . . ?
P1 C1 C2 C3 177.4(3) . . . . ?
P1 C1 C6 C5 -177.5(3) . . . . ?
P1 C15 C16 C17 -174.4(3) . . . . ?
P1 C15 C20 C19 175.6(3) . . . . ?
P1 C21 C22 C23 -176.6(3) . . . . ?
P1 C21 C26 C25 178.1(3) . . . . ?
P2 C10 C11 C12 -179.2(3) . . . . ?
P2 C27 C28 C29 -175.6(3) . . . . ?
P2 C27 C32 C31 175.7(3) . . . . ?
P2 C33 C34 C35 178.2(3) . . . . ?
P2 C33 C38 C37 -179.1(3) . . . . ?
N1 C2 C3 C4 -179.0(3) . . . . ?
N1 C7 C8 N2 -1.1(6) . . . . ?
N2 C9 C10 P2 -2.2(4) . . . . ?
N2 C9 C10 C11 177.4(3) . . . . ?
N2 C9 C14 C13 -178.6(4) . . . . ?
C1 P1 C15 C16 -35.1(3) . . . . ?
C1 P1 C15 C20 150.5(3) . . . . ?
C1 P1 C21 C22 90.1(3) . . . . ?
C1 P1 C21 C26 -86.9(3) . . . . ?
C1 C2 C3 C4 0.5(5) . . . . ?
C2 N1 C7 C8 178.8(3) . . . . ?
C2 C1 C6 C5 0.4(5) . . . . ?
C2 C3 C4 C5 -0.3(6) . . . . ?
C3 C4 C5 C6 0.2(6) . . . . ?
C4 C5 C6 C1 -0.2(5) . . . . ?
C6 C1 C2 N1 179.0(3) . . . . ?
C6 C1 C2 C3 -0.6(5) . . . . ?
C7 N1 C2 C1 -179.2(4) . . . . ?
C7 N1 C2 C3 0.4(6) . . . . ?
C8 N2 C9 C10 -173.1(3) . . . . ?
C8 N2 C9 C14 5.2(6) . . . . ?
C9 N2 C8 C7 175.9(3) . . . . ?
C9 C10 C11 C12 1.2(6) . . . . ?
C10 P2 C27 C28 -31.9(3) . . . . ?
C10 P2 C27 C32 153.2(3) . . . . ?
C10 P2 C33 C34 -68.0(3) . . . . ?
C10 P2 C33 C38 110.2(3) . . . . ?
C10 C9 C14 C13 -0.4(6) . . . . ?
C10 C11 C12 C13 -0.2(6) . . . . ?
C11 C12 C13 C14 -1.1(6) . . . . ?
C12 C13 C14 C9 1.4(6) . . . . ?
C14 C9 C10 P2 179.5(3) . . . . ?
C14 C9 C10 C11 -0.9(5) . . . . ?
C15 P1 C1 C2 127.8(3) . . . . ?
C15 P1 C1 C6 -54.2(3) . . . . ?
C15 P1 C21 C22 -156.7(3) . . . . ?
C15 P1 C21 C26 26.3(3) . . . . ?
C15 C16 C17 C18 -1.3(6) . . . . ?
C16 C15 C20 C19 1.3(5) . . . . ?
C16 C17 C18 C19 1.2(6) . . . . ?
C17 C18 C19 C20 0.2(6) . . . . ?
C18 C19 C20 C15 -1.5(5) . . . . ?
C20 C15 C16 C17 0.1(5) . . . . ?
C21 P1 C1 C2 -118.3(3) . . . . ?
C21 P1 C1 C6 59.6(3) . . . . ?
C21 P1 C15 C16 -147.9(3) . . . . ?
C21 P1 C15 C20 37.7(3) . . . . ?
C21 C22 C23 C24 -1.2(6) . . . . ?
C22 C21 C26 C25 1.1(5) . . . . ?
C22 C23 C24 C25 0.2(6) . . . . ?
C23 C24 C25 C26 1.4(6) . . . . ?
C24 C25 C26 C21 -2.1(6) . . . . ?
C26 C21 C22 C23 0.5(5) . . . . ?
C27 P2 C10 C9 122.0(3) . . . . ?
C27 P2 C10 C11 -57.6(3) . . . . ?
C27 P2 C33 C34 44.8(3) . . . . ?
C27 P2 C33 C38 -137.0(3) . . . . ?
C27 C28 C29 C30 0.4(6) . . . . ?
C28 C27 C32 C31 0.9(5) . . . . ?
C28 C29 C30 C31 -0.2(6) . . . . ?
C29 C30 C31 C32 0.4(6) . . . . ?
C30 C31 C32 C27 -0.7(6) . . . . ?
C32 C27 C28 C29 -0.7(6) . . . . ?
C33 P2 C10 C9 -124.8(3) . . . . ?
C33 P2 C10 C11 55.6(3) . . . . ?
C33 P2 C27 C28 -145.7(3) . . . . ?
C33 P2 C27 C32 39.4(3) . . . . ?
C33 C34 C35 C36 1.0(5) . . . . ?
C34 C33 C38 C37 -0.9(5) . . . . ?
C34 C35 C36 C37 -1.1(6) . . . . ?
C35 C36 C37 C38 0.3(6) . . . . ?
C36 C37 C38 C33 0.7(6) . . . . ?
C38 C33 C34 C35 0.0(5) . . . . ?
O1S C1S C2S C3S 35.9(5) . . . . ?
C1S O1S C4S C3S 27.0(6) . . . . ?
C1S C2S C3S C4S -19.5(6) . . . . ?
C2S C3S C4S O1S -3.7(6) . . . . ?
C4S O1S C1S C2S -39.5(5) . . . . ?

loop_
_twin_individual_id
_twin_individual_mass_fraction_refined
1 0.939(14)
2 0.061(14)
